data_4123029
loop_
_publ_author_name
'Kumar, Puneet'
'Thakur, Ashish'
'Hong, Xin'
'Houk, K. N.'
'Louie, Janis'

_publ_section_title
;
 Ni(NHC)]-Catalyzed Cycloaddition of Diynes and Tropone: Apparent Enone
 Cycloaddition Involving an 8\p Insertion.
;
_journal_name_full 'Journal of the American Chemical Society'
_journal_page_first 141205115205004
_journal_paper_doi 10.1021/ja5105206
_journal_year 2014
_chemical_formula_moiety 'C22 H23 N O3 S'
_chemical_formula_sum 'C22 H23 N O3 S'
_chemical_formula_weight 381.47
_chemical_name_systematic
; 
 ? 
;
_space_group_IT_number 14
_symmetry_cell_setting monoclinic
_symmetry_space_group_name_Hall '-P 2yn'
_symmetry_space_group_name_H-M 'P 1 21/n 1'
_atom_sites_solution_hydrogens geom
_atom_sites_solution_primary direct
_atom_sites_solution_secondary difmap
_audit_creation_method SHELXL-97
_cell_angle_alpha 90.00
_cell_angle_beta 105.3641(9)
_cell_angle_gamma 90.00
_cell_formula_units_Z 4
_cell_length_a 8.16640(10)
_cell_length_b 26.8552(4)
_cell_length_c 8.76720(10)
_cell_measurement_reflns_used 4361
_cell_measurement_temperature 150(1)
_cell_measurement_theta_max 27.485
_cell_measurement_theta_min 1.018
_cell_volume 1854.02(4)
_computing_cell_refinement DENZO-SMN
_computing_data_collection 'Nonius COLLECT'
_computing_data_reduction DENZO-SMN
_computing_molecular_graphics 'WinGX, Ortep3'
_computing_structure_refinement 'SHELXL-97 (Sheldrick, 1997)'
_computing_structure_solution SIR97
_diffrn_ambient_temperature 150(1)
_diffrn_measured_fraction_theta_full 1.000
_diffrn_measured_fraction_theta_max 1.000
_diffrn_measurement_device_type 'Nonius KappaCCD Diffractometer'
_diffrn_measurement_method 'Phi and Omega scan'
_diffrn_radiation_monochromator graphite
_diffrn_radiation_source 'fine-focus sealed tube'
_diffrn_radiation_type MoK\a
_diffrn_radiation_wavelength 0.71073
_diffrn_reflns_av_R_equivalents 0.0207
_diffrn_reflns_av_sigmaI/netI 0.0312
_diffrn_reflns_limit_h_max 10
_diffrn_reflns_limit_h_min -10
_diffrn_reflns_limit_k_max 34
_diffrn_reflns_limit_k_min -34
_diffrn_reflns_limit_l_max 11
_diffrn_reflns_limit_l_min -11
_diffrn_reflns_number 8416
_diffrn_reflns_theta_full 27.48
_diffrn_reflns_theta_max 27.48
_diffrn_reflns_theta_min 2.53
_exptl_absorpt_coefficient_mu 0.198
_exptl_absorpt_correction_T_max 0.9748
_exptl_absorpt_correction_T_min 0.9522
_exptl_absorpt_correction_type multi-scan
_exptl_absorpt_process_details 'DENZO-SMN (Otwinowski & Minor, 1997)'
_exptl_crystal_colour colorless
_exptl_crystal_density_diffrn 1.367
_exptl_crystal_density_method 'not measured'
_exptl_crystal_description prism
_exptl_crystal_F_000 808
_exptl_crystal_size_max 0.25
_exptl_crystal_size_mid 0.23
_exptl_crystal_size_min 0.13
_refine_diff_density_max 0.273
_refine_diff_density_min -0.445
_refine_diff_density_rms 0.053
_refine_ls_extinction_coef 0.0127(15)
_refine_ls_extinction_expression Fc^*^=kFc[1+0.001xFc^2^\l^3^/sin(2\q)]^-1/4^
_refine_ls_extinction_method SHELXL
_refine_ls_goodness_of_fit_ref 1.021
_refine_ls_hydrogen_treatment mixed
_refine_ls_matrix_type full
_refine_ls_number_parameters 326
_refine_ls_number_reflns 4261
_refine_ls_number_restraints 0
_refine_ls_restrained_S_all 1.021
_refine_ls_R_factor_all 0.0630
_refine_ls_R_factor_gt 0.0423
_refine_ls_shift/su_max 0.000
_refine_ls_shift/su_mean 0.000
_refine_ls_structure_factor_coef Fsqd
_refine_ls_weighting_details 'calc w=1/[\s^2^(Fo^2^)+(0.0645P)^2^+0.6633P] where P=(Fo^2^+2Fc^2^)/3'
_refine_ls_weighting_scheme calc
_refine_ls_wR_factor_gt 0.1076
_refine_ls_wR_factor_ref 0.1204
_reflns_number_gt 3222
_reflns_number_total 4261
_reflns_threshold_expression >2sigma(I)
_cod_data_source_file ja5105206_si_002.cif
_cod_data_source_block jl040
_cod_depositor_comments
;
The following automatic conversions were performed:

'_exptl_absorpt_correction_type' value 'Multi-scan' changed to
'multi-scan' according to
/home/saulius/struct/COD-crude-data--automatic-downloads/rss-feeds/ACS/lib/dictionaries/cif_core.dic
dictionary named 'cif_core.dic' version 2.4.2 from 2011-04-26.

Automatic conversion script
Id: cif_fix_values 2935 2014-11-11 08:27:57Z andrius 
;
_cod_original_sg_symbol_H-M 'P 21/n'
_cod_database_code 4123029

loop_
_symmetry_equiv_pos_as_xyz
'x, y, z'
'-x+1/2, y+1/2, -z+1/2'
'-x, -y, -z'
'x-1/2, -y-1/2, z-1/2'

loop_
_atom_site_label
_atom_site_type_symbol
_atom_site_fract_x
_atom_site_fract_y
_atom_site_fract_z
_atom_site_U_iso_or_equiv
_atom_site_adp_type
_atom_site_occupancy
_atom_site_symmetry_multiplicity
_atom_site_calc_flag
_atom_site_refinement_flags
S1 S 0.92996(6) 0.141113(18) 0.44647(6) 0.03787(16) Uani 1 1 d .
O1 O 0.98994(18) 0.12970(6) 0.61180(17) 0.0497(4) Uani 1 1 d .
O2 O 1.0346(2) 0.16837(6) 0.3682(2) 0.0568(5) Uani 1 1 d .
O3 O 0.46008(17) -0.12020(5) 0.17325(16) 0.0382(3) Uani 1 1 d .
N1 N 0.88932(18) 0.08830(5) 0.35473(17) 0.0310(3) Uani 1 1 d .
C1 C 0.8042(2) 0.04831(6) 0.4199(2) 0.0287(4) Uani 1 1 d .
C2 C 0.7609(2) 0.01206(6) 0.28424(18) 0.0239(3) Uani 1 1 d .
C3 C 0.7872(2) 0.03355(6) 0.14783(18) 0.0231(3) Uani 1 1 d .
C4 C 0.8501(2) 0.08628(7) 0.1804(2) 0.0298(4) Uani 1 1 d .
C5 C 0.7005(2) -0.03602(6) 0.28590(18) 0.0234(3) Uani 1 1 d .
C6 C 0.6694(2) -0.06321(6) 0.14349(18) 0.0228(3) Uani 1 1 d .
C7 C 0.69824(19) -0.04183(6) 0.00559(17) 0.0222(3) Uani 1 1 d .
C8 C 0.75787(19) 0.00736(6) 0.00659(18) 0.0233(3) Uani 1 1 d .
C9 C 0.5927(2) -0.11431(6) 0.13633(18) 0.0253(3) Uani 1 1 d .
C10 C 0.6805(2) -0.15876(6) 0.0901(2) 0.0306(4) Uani 1 1 d .
C11 C 0.7994(2) -0.14735(7) -0.0127(2) 0.0318(4) Uani 1 1 d .
C12 C 0.7105(2) -0.11763(7) -0.1551(2) 0.0302(4) Uani 1 1 d .
C13 C 0.6623(2) -0.07050(6) -0.14456(19) 0.0266(4) Uani 1 1 d .
C14 C 0.6734(3) -0.05705(7) 0.4368(2) 0.0307(4) Uani 1 1 d .
C15 C 0.7961(2) 0.02980(7) -0.1379(2) 0.0289(4) Uani 1 1 d .
C16 C 0.7375(2) 0.17437(6) 0.4198(2) 0.0306(4) Uani 1 1 d .
C17 C 0.6889(3) 0.20888(7) 0.2982(2) 0.0379(4) Uani 1 1 d .
C18 C 0.5421(3) 0.23656(7) 0.2846(2) 0.0389(5) Uani 1 1 d .
C19 C 0.4432(2) 0.23063(6) 0.3905(2) 0.0328(4) Uani 1 1 d .
C20 C 0.4933(2) 0.19508(6) 0.5093(2) 0.0311(4) Uani 1 1 d .
C21 C 0.6389(2) 0.16694(6) 0.5246(2) 0.0300(4) Uani 1 1 d .
C22 C 0.2888(3) 0.26247(8) 0.3797(3) 0.0478(5) Uani 1 1 d .
H22A H 0.2327 0.2519 0.4602 0.072 Uiso 1 1 calc R
H22B H 0.2099 0.2589 0.2745 0.072 Uiso 1 1 calc R
H22C H 0.3232 0.2974 0.3974 0.072 Uiso 1 1 calc R
H1A H 0.701(3) 0.0600(7) 0.447(2) 0.035(5) Uiso 1 1 d .
H1B H 0.878(3) 0.0353(8) 0.516(2) 0.036(5) Uiso 1 1 d .
H4A H 0.763(3) 0.1102(8) 0.131(2) 0.037(5) Uiso 1 1 d .
H4B H 0.955(3) 0.0916(7) 0.150(2) 0.034(5) Uiso 1 1 d .
H10A H 0.747(3) -0.1740(9) 0.189(3) 0.049(6) Uiso 1 1 d .
H10B H 0.592(3) -0.1836(9) 0.039(3) 0.051(6) Uiso 1 1 d .
H11A H 0.898(3) -0.1272(8) 0.053(2) 0.041(5) Uiso 1 1 d .
H11B H 0.841(3) -0.1787(8) -0.046(2) 0.044(6) Uiso 1 1 d .
H12 H 0.681(2) -0.1319(7) -0.256(2) 0.031(5) Uiso 1 1 d .
H13 H 0.592(2) -0.0510(6) -0.2429(19) 0.013(4) Uiso 1 1 d .
H14A H 0.682(3) -0.0927(10) 0.442(3) 0.051(6) Uiso 1 1 d .
H14B H 0.763(3) -0.0459(9) 0.526(3) 0.057(7) Uiso 1 1 d .
H14C H 0.574(3) -0.0449(9) 0.456(3) 0.062(7) Uiso 1 1 d .
H15A H 0.853(3) 0.0605(10) -0.115(3) 0.053(7) Uiso 1 1 d .
H15B H 0.690(3) 0.0344(10) -0.219(3) 0.064(7) Uiso 1 1 d .
H15C H 0.869(3) 0.0083(9) -0.178(3) 0.053(6) Uiso 1 1 d .
H17 H 0.760(3) 0.2131(9) 0.232(3) 0.055(7) Uiso 1 1 d .
H18 H 0.509(3) 0.2600(9) 0.203(3) 0.056(7) Uiso 1 1 d .
H20 H 0.426(3) 0.1908(8) 0.584(2) 0.040(5) Uiso 1 1 d .
H21 H 0.674(3) 0.1439(8) 0.610(2) 0.038(5) Uiso 1 1 d .

loop_
_atom_site_aniso_label
_atom_site_aniso_U_11
_atom_site_aniso_U_22
_atom_site_aniso_U_33
_atom_site_aniso_U_23
_atom_site_aniso_U_13
_atom_site_aniso_U_12
S1 0.0311(3) 0.0356(3) 0.0456(3) -0.0172(2) 0.0079(2) -0.00702(19)
O1 0.0404(8) 0.0559(9) 0.0419(8) -0.0238(7) -0.0081(6) 0.0070(7)
O2 0.0458(9) 0.0445(9) 0.0891(12) -0.0257(8) 0.0339(8) -0.0208(7)
O3 0.0356(7) 0.0361(7) 0.0478(8) 0.0034(6) 0.0195(6) -0.0010(6)
N1 0.0319(8) 0.0302(8) 0.0308(8) -0.0092(6) 0.0081(6) -0.0056(6)
C1 0.0307(9) 0.0302(9) 0.0249(9) -0.0047(7) 0.0071(7) -0.0007(7)
C2 0.0230(8) 0.0271(8) 0.0213(8) -0.0023(6) 0.0053(6) 0.0045(6)
C3 0.0206(7) 0.0240(8) 0.0247(8) -0.0004(6) 0.0060(6) 0.0027(6)
C4 0.0325(9) 0.0284(9) 0.0292(9) -0.0037(7) 0.0096(7) -0.0041(8)
C5 0.0237(8) 0.0269(8) 0.0196(8) 0.0006(6) 0.0058(6) 0.0042(6)
C6 0.0226(8) 0.0244(8) 0.0215(8) -0.0002(6) 0.0062(6) 0.0036(6)
C7 0.0204(8) 0.0269(8) 0.0192(7) 0.0002(6) 0.0052(6) 0.0047(6)
C8 0.0211(8) 0.0270(8) 0.0219(8) 0.0013(6) 0.0059(6) 0.0043(6)
C9 0.0276(8) 0.0276(8) 0.0201(8) 0.0021(6) 0.0050(6) 0.0022(7)
C10 0.0353(10) 0.0242(8) 0.0325(9) -0.0026(7) 0.0092(8) 0.0003(7)
C11 0.0351(10) 0.0294(9) 0.0327(10) -0.0040(7) 0.0121(8) 0.0067(8)
C12 0.0339(9) 0.0329(9) 0.0241(9) -0.0078(7) 0.0082(7) -0.0007(7)
C13 0.0282(8) 0.0324(9) 0.0190(8) -0.0015(7) 0.0061(6) 0.0010(7)
C14 0.0384(10) 0.0327(10) 0.0222(9) 0.0014(7) 0.0102(7) 0.0017(8)
C15 0.0327(10) 0.0297(9) 0.0261(9) 0.0035(7) 0.0111(7) 0.0020(8)
C16 0.0354(9) 0.0242(8) 0.0312(9) -0.0081(7) 0.0068(7) -0.0065(7)
C17 0.0529(12) 0.0293(9) 0.0354(10) -0.0016(8) 0.0185(9) -0.0109(9)
C18 0.0575(13) 0.0254(9) 0.0312(10) 0.0049(8) 0.0072(9) -0.0049(8)
C19 0.0389(10) 0.0230(8) 0.0315(9) -0.0028(7) 0.0007(8) -0.0026(7)
C20 0.0397(10) 0.0268(9) 0.0268(9) -0.0014(7) 0.0087(7) -0.0016(7)
C21 0.0403(10) 0.0249(8) 0.0231(8) -0.0010(7) 0.0053(7) -0.0005(7)
C22 0.0500(13) 0.0343(11) 0.0535(13) 0.0041(9) 0.0038(10) 0.0076(9)

loop_
_atom_type_symbol
_atom_type_description
_atom_type_scat_dispersion_real
_atom_type_scat_dispersion_imag
_atom_type_scat_source
C C 0.0033 0.0016 'International Tables Vol C Tables 4.2.6.8 and 6.1.1.4'
H H 0.0000 0.0000 'International Tables Vol C Tables 4.2.6.8 and 6.1.1.4'
N N 0.0061 0.0033 'International Tables Vol C Tables 4.2.6.8 and 6.1.1.4'
O O 0.0106 0.0060 'International Tables Vol C Tables 4.2.6.8 and 6.1.1.4'
S S 0.1246 0.1234 'International Tables Vol C Tables 4.2.6.8 and 6.1.1.4'

loop_
_geom_angle_atom_site_label_1
_geom_angle_atom_site_label_2
_geom_angle_atom_site_label_3
_geom_angle
O2 S1 O1 120.43(10)
O2 S1 N1 106.22(8)
O1 S1 N1 106.53(8)
O2 S1 C16 107.51(10)
O1 S1 C16 107.17(9)
N1 S1 C16 108.56(8)
C1 N1 C4 112.28(13)
C1 N1 S1 120.04(11)
C4 N1 S1 120.35(12)
N1 C1 C2 101.60(13)
N1 C1 H1A 112.5(12)
C2 C1 H1A 111.0(12)
N1 C1 H1B 110.6(12)
C2 C1 H1B 114.7(12)
H1A C1 H1B 106.5(16)
C5 C2 C3 122.09(14)
C5 C2 C1 127.24(15)
C3 C2 C1 110.66(14)
C8 C3 C2 121.72(15)
C8 C3 C4 127.89(14)
C2 C3 C4 110.39(14)
N1 C4 C3 101.53(13)
N1 C4 H4A 111.8(12)
C3 C4 H4A 111.4(12)
N1 C4 H4B 108.3(11)
C3 C4 H4B 111.4(12)
H4A C4 H4B 111.9(17)
C2 C5 C6 117.06(14)
C2 C5 C14 119.62(15)
C6 C5 C14 123.31(15)
C5 C6 C7 121.03(15)
C5 C6 C9 119.02(14)
C7 C6 C9 119.81(14)
C8 C7 C6 120.78(14)
C8 C7 C13 118.61(14)
C6 C7 C13 120.59(15)
C3 C8 C7 117.30(14)
C3 C8 C15 121.42(15)
C7 C8 C15 121.22(14)
O3 C9 C10 119.28(15)
O3 C9 C6 119.78(15)
C10 C9 C6 120.91(14)
C9 C10 C11 115.15(15)
C9 C10 H10A 106.5(13)
C11 C10 H10A 108.5(13)
C9 C10 H10B 108.0(13)
C11 C10 H10B 111.9(13)
H10A C10 H10B 106.3(19)
C12 C11 C10 110.88(15)
C12 C11 H11A 109.0(12)
C10 C11 H11A 108.0(12)
C12 C11 H11B 109.8(12)
C10 C11 H11B 109.2(12)
H11A C11 H11B 109.9(17)
C13 C12 C11 122.24(15)
C13 C12 H12 116.5(12)
C11 C12 H12 121.2(12)
C12 C13 C7 124.04(15)
C12 C13 H13 121.7(9)
C7 C13 H13 114.2(9)
C5 C14 H14A 113.1(14)
C5 C14 H14B 109.6(14)
H14A C14 H14B 104(2)
C5 C14 H14C 111.5(15)
H14A C14 H14C 113(2)
H14B C14 H14C 105(2)
C8 C15 H15A 111.6(14)
C8 C15 H15B 108.9(15)
H15A C15 H15B 110(2)
C8 C15 H15C 110.7(14)
H15A C15 H15C 106.6(19)
H15B C15 H15C 109(2)
C21 C16 C17 120.42(18)
C21 C16 S1 119.41(14)
C17 C16 S1 120.13(15)
C16 C17 C18 119.21(18)
C16 C17 H17 117.5(15)
C18 C17 H17 123.2(15)
C17 C18 C19 121.42(17)
C17 C18 H18 119.3(15)
C19 C18 H18 119.2(15)
C20 C19 C18 118.09(18)
C20 C19 C22 120.77(18)
C18 C19 C22 121.13(17)
C21 C20 C19 121.39(17)
C21 C20 H20 119.9(13)
C19 C20 H20 118.7(13)
C20 C21 C16 119.44(17)
C20 C21 H21 120.1(13)
C16 C21 H21 120.3(13)
C19 C22 H22A 109.5
C19 C22 H22B 109.5
H22A C22 H22B 109.5
C19 C22 H22C 109.5
H22A C22 H22C 109.5
H22B C22 H22C 109.5

loop_
_geom_bond_atom_site_label_1
_geom_bond_atom_site_label_2
_geom_bond_distance
S1 O2 1.4313(16)
S1 O1 1.4348(16)
S1 N1 1.6208(14)
S1 C16 1.7685(19)
O3 C9 1.220(2)
N1 C1 1.474(2)
N1 C4 1.477(2)
C1 C2 1.505(2)
C1 H1A 0.98(2)
C1 H1B 0.96(2)
C2 C5 1.384(2)
C2 C3 1.395(2)
C3 C8 1.389(2)
C3 C4 1.508(2)
C4 H4A 0.97(2)
C4 H4B 0.98(2)
C5 C6 1.410(2)
C5 C14 1.508(2)
C6 C7 1.413(2)
C6 C9 1.503(2)
C7 C8 1.407(2)
C7 C13 1.486(2)
C8 C15 1.508(2)
C9 C10 1.502(2)
C10 C11 1.521(3)
C10 H10A 0.98(2)
C10 H10B 1.00(2)
C11 C12 1.498(3)
C11 H11A 1.01(2)
C11 H11B 0.98(2)
C12 C13 1.336(2)
C12 H12 0.94(2)
C13 H13 1.041(16)
C14 H14A 0.96(3)
C14 H14B 0.97(3)
C14 H14C 0.93(3)
C15 H15A 0.94(3)
C15 H15B 0.97(3)
C15 H15C 0.96(2)
C16 C21 1.387(3)
C16 C17 1.388(3)
C17 C18 1.389(3)
C17 H17 0.94(3)
C18 C19 1.392(3)
C18 H18 0.94(3)
C19 C20 1.392(2)
C19 C22 1.506(3)
C20 C21 1.385(3)
C20 H20 0.96(2)
C21 H21 0.95(2)
C22 H22A 0.9800
C22 H22B 0.9800
C22 H22C 0.9800

loop_
_geom_torsion_atom_site_label_1
_geom_torsion_atom_site_label_2
_geom_torsion_atom_site_label_3
_geom_torsion_atom_site_label_4
_geom_torsion
O2 S1 N1 C1 171.20(14)
O1 S1 N1 C1 41.67(15)
C16 S1 N1 C1 -73.45(15)
O2 S1 N1 C4 -41.02(16)
O1 S1 N1 C4 -170.55(13)
C16 S1 N1 C4 74.34(15)
C4 N1 C1 C2 18.65(18)
S1 N1 C1 C2 168.84(11)
N1 C1 C2 C5 170.06(16)
N1 C1 C2 C3 -10.87(18)
C5 C2 C3 C8 -1.6(2)
C1 C2 C3 C8 179.32(15)
C5 C2 C3 C4 178.95(15)
C1 C2 C3 C4 -0.18(19)
C1 N1 C4 C3 -18.74(18)
S1 N1 C4 C3 -168.83(11)
C8 C3 C4 N1 -168.34(15)
C2 C3 C4 N1 11.12(18)
C3 C2 C5 C6 1.3(2)
C1 C2 C5 C6 -179.75(15)
C3 C2 C5 C14 -179.51(15)
C1 C2 C5 C14 -0.5(3)
C2 C5 C6 C7 -0.3(2)
C14 C5 C6 C7 -179.50(15)
C2 C5 C6 C9 -175.93(14)
C14 C5 C6 C9 4.9(2)
C5 C6 C7 C8 -0.4(2)
C9 C6 C7 C8 175.18(14)
C5 C6 C7 C13 -178.94(14)
C9 C6 C7 C13 -3.4(2)
C2 C3 C8 C7 0.8(2)
C4 C3 C8 C7 -179.83(16)
C2 C3 C8 C15 -176.44(15)
C4 C3 C8 C15 3.0(3)
C6 C7 C8 C3 0.2(2)
C13 C7 C8 C3 178.75(14)
C6 C7 C8 C15 177.39(15)
C13 C7 C8 C15 -4.0(2)
C5 C6 C9 O3 54.2(2)
C7 C6 C9 O3 -121.50(17)
C5 C6 C9 C10 -123.53(17)
C7 C6 C9 C10 60.8(2)
O3 C9 C10 C11 156.98(16)
C6 C9 C10 C11 -25.3(2)
C9 C10 C11 C12 -52.9(2)
C10 C11 C12 C13 68.7(2)
C11 C12 C13 C7 3.2(3)
C8 C7 C13 C12 134.94(18)
C6 C7 C13 C12 -46.5(2)
O2 S1 C16 C21 -157.71(14)
O1 S1 C16 C21 -26.92(16)
N1 S1 C16 C21 87.78(15)
O2 S1 C16 C17 20.03(17)
O1 S1 C16 C17 150.82(15)
N1 S1 C16 C17 -94.48(15)
C21 C16 C17 C18 1.2(3)
S1 C16 C17 C18 -176.50(14)
C16 C17 C18 C19 0.3(3)
C17 C18 C19 C20 -1.6(3)
C17 C18 C19 C22 177.07(17)
C18 C19 C20 C21 1.3(3)
C22 C19 C20 C21 -177.35(17)
C19 C20 C21 C16 0.2(3)
C17 C16 C21 C20 -1.5(3)
S1 C16 C21 C20 176.25(13)
